data_2236287
loop_
_publ_author_name
'Ali, Basem F.'
'Al-Far, Rawhi'
'Haddad, Salim F.'

_publ_section_title
;
 Redetermination of 2,2'-bipyridine-1,1'-diium dibromide
;
_journal_coeditor_code HB6957
_journal_issue 10
_journal_name_full 'Acta Crystallographica Section E'
_journal_page_first o3033
_journal_paper_doi 10.1107/S1600536812040214
_journal_volume 68
_journal_year 2012
_chemical_formula_iupac 'C10 H10 N2 2+, 2Br -'
_chemical_formula_moiety 'C10 H10 N2 2+, 2(Br -)'
_chemical_formula_sum 'C10 H10 Br2 N2'
_chemical_formula_weight 318.00
_chemical_name_common
;
2-(Pyridin-1-ium-2-yl)pyridin-1-ium dibromide
;
_chemical_name_systematic
;
2,2'-Bipyridine-1,1'-diium; dibromide
;
_space_group_IT_number 14
_symmetry_cell_setting monoclinic
_symmetry_space_group_name_Hall '-P 2ybc'
_symmetry_space_group_name_H-M 'P 1 21/c 1'
_atom_sites_solution_hydrogens geom
_atom_sites_solution_primary direct
_atom_sites_solution_secondary difmap
_audit_creation_method SHELXL-97
_cell_angle_alpha 90.00
_cell_angle_beta 95.830(7)
_cell_angle_gamma 90.00
_cell_formula_units_Z 4
_cell_length_a 7.5568(6)
_cell_length_b 9.7747(7)
_cell_length_c 15.3533(12)
_cell_measurement_reflns_used 1832
_cell_measurement_temperature 293(2)
_cell_measurement_theta_max 29.1346
_cell_measurement_theta_min 2.9110
_cell_volume 1128.21(15)
_computing_cell_refinement 'CrysAlis PRO (Agilent, 2011)'
_computing_data_collection 'CrysAlis PRO (Agilent, 2011)'
_computing_data_reduction 'CrysAlis PRO (Agilent, 2011)'
_computing_molecular_graphics 'SHELXTL (Sheldrick, 2008)'
_computing_publication_material 'SHELXTL (Sheldrick, 2008)'
_computing_structure_refinement 'SHELXL97 (Sheldrick, 2008)'
_computing_structure_solution 'SHELXS97 (Sheldrick, 2008)'
_diffrn_ambient_temperature 293(2)
_diffrn_detector_area_resol_mean 16.0534
_diffrn_measured_fraction_theta_full 0.980
_diffrn_measured_fraction_theta_max 0.980
_diffrn_measurement_device_type 'Agilent Xcalibur EOS'
_diffrn_measurement_method '\w scans'
_diffrn_radiation_monochromator graphite
_diffrn_radiation_source 'Enhance (Mo) x-ray source'
_diffrn_radiation_type MoK\a
_diffrn_radiation_wavelength 0.71073
_diffrn_reflns_av_R_equivalents 0.0317
_diffrn_reflns_av_sigmaI/netI 0.0494
_diffrn_reflns_limit_h_max 10
_diffrn_reflns_limit_h_min -7
_diffrn_reflns_limit_k_max 10
_diffrn_reflns_limit_k_min -13
_diffrn_reflns_limit_l_max 16
_diffrn_reflns_limit_l_min -21
_diffrn_reflns_number 5425
_diffrn_reflns_theta_full 29.20
_diffrn_reflns_theta_max 29.20
_diffrn_reflns_theta_min 3.42
_diffrn_standards_decay_% 0.00
_exptl_absorpt_coefficient_mu 7.148
_exptl_absorpt_correction_T_max 0.489
_exptl_absorpt_correction_T_min 0.287
_exptl_absorpt_correction_type multi-scan
_exptl_absorpt_process_details '(CrysAlis PRO; Agilent, 2011)'
_exptl_crystal_colour colourless
_exptl_crystal_density_diffrn 1.872
_exptl_crystal_density_method 'not measured'
_exptl_crystal_description chunk
_exptl_crystal_F_000 616
_exptl_crystal_size_max 0.20
_exptl_crystal_size_mid 0.15
_exptl_crystal_size_min 0.10
_refine_diff_density_max 0.498
_refine_diff_density_min -0.566
_refine_ls_extinction_method none
_refine_ls_goodness_of_fit_ref 1.028
_refine_ls_hydrogen_treatment constr
_refine_ls_matrix_type full
_refine_ls_number_parameters 127
_refine_ls_number_reflns 3054
_refine_ls_number_restraints 0
_refine_ls_restrained_S_all 1.028
_refine_ls_R_factor_all 0.0650
_refine_ls_R_factor_gt 0.0369
_refine_ls_shift/su_max 0.001
_refine_ls_shift/su_mean 0.000
_refine_ls_structure_factor_coef Fsqd
_refine_ls_weighting_details 'calc w=1/[\s^2^(Fo^2^)+(0.0250P)^2^] where P=(Fo^2^+2Fc^2^)/3'
_refine_ls_weighting_scheme calc
_refine_ls_wR_factor_gt 0.0646
_refine_ls_wR_factor_ref 0.0729
_reflns_number_gt 1884
_reflns_number_total 3054
_reflns_threshold_expression I>2\s(I)
_cod_data_source_file hb6957.cif
_cod_data_source_block I
_cod_original_sg_symbol_H-M 'P 21/c'
_cod_database_code 2236287
_cod_database_fobs_code 2236287

loop_
_symmetry_equiv_pos_as_xyz
'x, y, z'
'-x, y+1/2, -z+1/2'
'-x, -y, -z'
'x, -y-1/2, z-1/2'

loop_
_atom_site_type_symbol
_atom_site_label
_atom_site_fract_x
_atom_site_fract_y
_atom_site_fract_z
_atom_site_U_iso_or_equiv
_atom_site_adp_type
_atom_site_calc_flag
_atom_site_refinement_flags
_atom_site_occupancy
_atom_site_symmetry_multiplicity
Br Br1 0.23397(5) 0.03486(4) 0.67326(2) 0.04534(13) Uani d . 1 1
N N1 0.4480(4) 0.4858(3) 0.63133(16) 0.0384(7) Uani d . 1 1
H H1A 0.5366 0.4580 0.6051 0.046 Uiso calc R 1 1
C C1 0.3257(6) 0.3947(4) 0.6491(2) 0.0507(10) Uani d . 1 1
H H1B 0.3369 0.3036 0.6330 0.061 Uiso calc R 1 1
N N2 0.5392(4) 0.8449(3) 0.61771(15) 0.0369(7) Uani d . 1 1
H H2A 0.4378 0.8714 0.6323 0.044 Uiso calc R 1 1
C C2 0.1841(6) 0.4356(4) 0.6909(2) 0.0554(11) Uani d . 1 1
H H2B 0.0950 0.3739 0.7013 0.066 Uiso calc R 1 1
Br Br2 0.74405(5) 0.29766(4) 0.55966(2) 0.04749(13) Uani d . 1 1
C C3 0.1749(5) 0.5695(4) 0.7175(2) 0.0532(11) Uani d . 1 1
H H3A 0.0822 0.5979 0.7488 0.064 Uiso calc R 1 1
C C4 0.3033(5) 0.6619(4) 0.6978(2) 0.0429(9) Uani d . 1 1
H H4A 0.2968 0.7526 0.7154 0.051 Uiso calc R 1 1
C C5 0.4402(4) 0.6197(3) 0.65239(19) 0.0314(7) Uani d . 1 1
C C6 0.6477(5) 0.9395(4) 0.5912(2) 0.0446(9) Uani d . 1 1
H H6A 0.6141 1.0311 0.5898 0.054 Uiso calc R 1 1
C C7 0.8083(6) 0.9019(4) 0.5662(2) 0.0505(10) Uani d . 1 1
H H7A 0.8851 0.9671 0.5470 0.061 Uiso calc R 1 1
C C8 0.8553(5) 0.7657(4) 0.5698(2) 0.0509(10) Uani d . 1 1
H H8A 0.9641 0.7383 0.5524 0.061 Uiso calc R 1 1
C C9 0.7398(5) 0.6683(4) 0.5997(2) 0.0449(9) Uani d . 1 1
H H9A 0.7723 0.5765 0.6035 0.054 Uiso calc R 1 1
C C10 0.5767(4) 0.7105(3) 0.62330(19) 0.0324(8) Uani d . 1 1

loop_
_atom_site_aniso_label
_atom_site_aniso_U_11
_atom_site_aniso_U_22
_atom_site_aniso_U_33
_atom_site_aniso_U_12
_atom_site_aniso_U_13
_atom_site_aniso_U_23
Br1 0.0395(2) 0.0378(2) 0.0598(2) 0.00431(18) 0.01032(17) -0.00318(18)
N1 0.0397(19) 0.0320(17) 0.0441(16) -0.0004(14) 0.0068(13) 0.0021(13)
C1 0.058(3) 0.035(2) 0.058(2) -0.013(2) 0.001(2) 0.0056(18)
N2 0.0309(17) 0.0316(17) 0.0483(17) -0.0033(14) 0.0055(13) 0.0014(13)
C2 0.043(3) 0.056(3) 0.067(3) -0.019(2) 0.008(2) 0.016(2)
Br2 0.0500(3) 0.0356(2) 0.0580(2) 0.00351(19) 0.01070(18) -0.00453(16)
C3 0.036(2) 0.060(3) 0.067(2) 0.004(2) 0.0223(19) 0.018(2)
C4 0.037(2) 0.036(2) 0.057(2) 0.0052(17) 0.0111(18) 0.0031(17)
C5 0.0301(19) 0.0260(18) 0.0379(17) -0.0007(16) 0.0022(14) 0.0036(14)
C6 0.045(3) 0.037(2) 0.052(2) -0.0067(19) 0.0020(18) 0.0054(17)
C7 0.048(3) 0.052(3) 0.053(2) -0.015(2) 0.0113(19) 0.0052(19)
C8 0.034(2) 0.065(3) 0.056(2) -0.005(2) 0.0157(17) -0.002(2)
C9 0.038(2) 0.038(2) 0.060(2) 0.0053(18) 0.0112(18) 0.0026(17)
C10 0.0304(19) 0.0319(19) 0.0349(17) 0.0001(16) 0.0033(14) 0.0023(14)

loop_
_atom_type_symbol
_atom_type_description
_atom_type_scat_dispersion_real
_atom_type_scat_dispersion_imag
_atom_type_scat_source
C C 0.0033 0.0016 'International Tables Vol C Tables 4.2.6.8 and 6.1.1.4'
H H 0.0000 0.0000 'International Tables Vol C Tables 4.2.6.8 and 6.1.1.4'
N N 0.0061 0.0033 'International Tables Vol C Tables 4.2.6.8 and 6.1.1.4'
Br Br -0.2901 2.4595 'International Tables Vol C Tables 4.2.6.8 and 6.1.1.4'

loop_
_geom_angle_atom_site_label_1
_geom_angle_atom_site_label_2
_geom_angle_atom_site_label_3
_geom_angle
C1 N1 C5 123.5(3)
C1 N1 H1A 118.3
C5 N1 H1A 118.3
N1 C1 C2 119.6(4)
N1 C1 H1B 120.2
C2 C1 H1B 120.2
C6 N2 C10 124.6(3)
C6 N2 H2A 117.7
C10 N2 H2A 117.7
C1 C2 C3 119.0(4)
C1 C2 H2B 120.5
C3 C2 H2B 120.5
C2 C3 C4 119.9(4)
C2 C3 H3A 120.0
C4 C3 H3A 120.0
C5 C4 C3 120.0(3)
C5 C4 H4A 120.0
C3 C4 H4A 120.0
N1 C5 C4 117.8(3)
N1 C5 C10 117.7(3)
C4 C5 C10 124.4(3)
N2 C6 C7 119.7(4)
N2 C6 H6A 120.1
C7 C6 H6A 120.1
C6 C7 C8 118.9(4)
C6 C7 H7A 120.6
C8 C7 H7A 120.6
C7 C8 C9 120.3(4)
C7 C8 H8A 119.9
C9 C8 H8A 119.9
C10 C9 C8 119.0(3)
C10 C9 H9A 120.5
C8 C9 H9A 120.5
N2 C10 C9 117.6(3)
N2 C10 C5 117.5(3)
C9 C10 C5 125.0(3)

loop_
_geom_bond_atom_site_label_1
_geom_bond_atom_site_label_2
_geom_bond_distance
N1 C1 1.331(4)
N1 C5 1.351(4)
N1 H1A 0.8600
C1 C2 1.363(6)
C1 H1B 0.9300
N2 C6 1.326(4)
N2 C10 1.345(4)
N2 H2A 0.8600
C2 C3 1.375(5)
C2 H2B 0.9300
C3 C4 1.382(5)
C3 H3A 0.9300
C4 C5 1.369(4)
C4 H4A 0.9300
C5 C10 1.464(4)
C6 C7 1.360(5)
C6 H6A 0.9300
C7 C8 1.378(5)
C7 H7A 0.9300
C8 C9 1.399(5)
C8 H8A 0.9300
C9 C10 1.383(5)
C9 H9A 0.9300

loop_
_geom_hbond_atom_site_label_D
_geom_hbond_atom_site_label_H
_geom_hbond_atom_site_label_A
_geom_hbond_site_symmetry_A
_geom_hbond_distance_DH
_geom_hbond_distance_HA
_geom_hbond_distance_DA
_geom_hbond_angle_DHA
N1 H1A Br2 . 0.86 2.37 3.178(3) 156
N2 H2A Br1 1_565 0.86 2.35 3.145(3) 154
C1 H1B Br1 . 0.93 2.83 3.611(4) 143
C9 H9A Br2 . 0.93 2.81 3.675(4) 155
C6 H6A Br2 1_565 0.93 2.84 3.619(4) 142
C4 H4A Br1 1_565 0.93 2.86 3.697(4) 150
C3 H3A Br1 2_556 0.93 2.85 3.677(4) 149

loop_
_geom_torsion_atom_site_label_1
_geom_torsion_atom_site_label_2
_geom_torsion_atom_site_label_3
_geom_torsion_atom_site_label_4
_geom_torsion
C5 N1 C1 C2 -0.2(5)
N1 C1 C2 C3 -2.9(6)
C1 C2 C3 C4 3.3(6)
C2 C3 C4 C5 -0.5(5)
C1 N1 C5 C4 3.0(5)
C1 N1 C5 C10 -175.6(3)
C3 C4 C5 N1 -2.6(5)
C3 C4 C5 C10 175.9(3)
C10 N2 C6 C7 1.0(5)
N2 C6 C7 C8 -0.6(5)
C6 C7 C8 C9 -0.7(5)
C7 C8 C9 C10 1.6(5)
C6 N2 C10 C9 -0.1(5)
C6 N2 C10 C5 -178.9(3)
C8 C9 C10 N2 -1.2(5)
C8 C9 C10 C5 177.6(3)
N1 C5 C10 N2 158.5(3)
C4 C5 C10 N2 -20.1(5)
N1 C5 C10 C9 -20.3(5)
C4 C5 C10 C9 161.1(4)

loop_
_cod_related_entry_id
_cod_related_entry_database
_cod_related_entry_code
1 ChemSpider 10150570
